data_2218658
loop_
_publ_author_name
'Ibragimov, Bahtier'
'Weber, Edwin'
'Peukert, Max'
'Fischer, Conrad'
'Seichter, Wilhelm'

_publ_section_title
;
 2,2'-Dimethyl-4,4'-bipyridine
;
_journal_coeditor_code CS2078
_journal_issue 7
_journal_name_full 'Acta Crystallographica Section E'
_journal_page_first o1287
_journal_paper_doi 10.1107/S1600536808017807
_journal_volume 64
_journal_year 2008
_chemical_formula_iupac 'C12 H12 N2'
_chemical_formula_moiety 'C12 H12 N2'
_chemical_formula_sum 'C12 H12 N2'
_chemical_formula_weight 184.24
_chemical_name_systematic
;
2,2'-Dimethyl-4,4'-bipyridine
;
_space_group_IT_number 61
_symmetry_cell_setting orthorhombic
_symmetry_space_group_name_Hall '-P 2ac 2ab'
_symmetry_space_group_name_H-M 'P b c a'
_atom_sites_solution_hydrogens geom
_atom_sites_solution_primary direct
_atom_sites_solution_secondary difmap
_audit_creation_method SHELXL-97
_cell_angle_alpha 90.00
_cell_angle_beta 90.00
_cell_angle_gamma 90.00
_cell_formula_units_Z 8
_cell_length_a 11.7961(3)
_cell_length_b 7.6130(2)
_cell_length_c 21.2977(5)
_cell_measurement_reflns_used 5227
_cell_measurement_temperature 153(2)
_cell_measurement_theta_max 31.19
_cell_measurement_theta_min 2.58
_cell_volume 1912.61(8)
_computing_cell_refinement 'SAINT-NT (Bruker, 2004)'
_computing_data_collection 'APEX2 (Bruker, 2004)'
_computing_data_reduction 'SAINT-NT (Bruker, 2004)'
_computing_molecular_graphics 'ORTEP-3 (Farrugia, 1997)'
_computing_publication_material 'SHELXTL (Sheldrick, 2008)'
_computing_structure_refinement 'SHELXL97 (Sheldrick, 2008)'
_computing_structure_solution 'SHELXS97 (Sheldrick, 2008)'
_diffrn_ambient_temperature 153(2)
_diffrn_measured_fraction_theta_full 0.997
_diffrn_measured_fraction_theta_max 0.997
_diffrn_measurement_device_type 'Bruker X8 APEXII CCD area-detector'
_diffrn_measurement_method '\f and \w'
_diffrn_radiation_monochromator graphite
_diffrn_radiation_source 'fine-focus sealed tube'
_diffrn_radiation_type MoK\a
_diffrn_radiation_wavelength 0.71073
_diffrn_reflns_av_R_equivalents 0.0658
_diffrn_reflns_av_sigmaI/netI 0.0400
_diffrn_reflns_limit_h_max 17
_diffrn_reflns_limit_h_min -17
_diffrn_reflns_limit_k_max 11
_diffrn_reflns_limit_k_min -10
_diffrn_reflns_limit_l_max 28
_diffrn_reflns_limit_l_min -31
_diffrn_reflns_number 26242
_diffrn_reflns_theta_full 31.71
_diffrn_reflns_theta_max 31.71
_diffrn_reflns_theta_min 2.58
_diffrn_standards_decay_% 0
_exptl_absorpt_coefficient_mu 0.077
_exptl_absorpt_correction_T_max 0.9893
_exptl_absorpt_correction_T_min 0.9235
_exptl_absorpt_correction_type multi-scan
_exptl_absorpt_process_details '(SADABS; Sheldrick, 2003)'
_exptl_crystal_colour colourless
_exptl_crystal_density_diffrn 1.280
_exptl_crystal_density_method 'not measured'
_exptl_crystal_description needle
_exptl_crystal_F_000 784
_exptl_crystal_size_max 0.54
_exptl_crystal_size_mid 0.24
_exptl_crystal_size_min 0.14
_refine_diff_density_max 0.368
_refine_diff_density_min -0.255
_refine_ls_extinction_method none
_refine_ls_goodness_of_fit_ref 0.905
_refine_ls_hydrogen_treatment constr
_refine_ls_matrix_type full
_refine_ls_number_parameters 129
_refine_ls_number_reflns 3233
_refine_ls_number_restraints 0
_refine_ls_restrained_S_all 0.905
_refine_ls_R_factor_all 0.0656
_refine_ls_R_factor_gt 0.0447
_refine_ls_shift/su_max 0.000
_refine_ls_shift/su_mean 0.000
_refine_ls_structure_factor_coef Fsqd
_refine_ls_weighting_details 'calc w=1/[\s^2^(Fo^2^)+(0.0856P)^2^] where P=(Fo^2^+2Fc^2^)/3'
_refine_ls_weighting_scheme calc
_refine_ls_wR_factor_gt 0.1255
_refine_ls_wR_factor_ref 0.1391
_reflns_number_gt 2262
_reflns_number_total 3233
_reflns_threshold_expression I>2\s(I)
_cod_data_source_file cs2078.cif
_cod_data_source_block I
_cod_database_code 2218658
_cod_database_fobs_code 2218658

loop_
_symmetry_equiv_pos_as_xyz
'x, y, z'
'-x+1/2, -y, z+1/2'
'-x, y+1/2, -z+1/2'
'x+1/2, -y+1/2, -z'
'-x, -y, -z'
'x-1/2, y, -z-1/2'
'x, -y-1/2, z-1/2'
'-x-1/2, y-1/2, z'

loop_
_atom_site_type_symbol
_atom_site_label
_atom_site_fract_x
_atom_site_fract_y
_atom_site_fract_z
_atom_site_U_iso_or_equiv
_atom_site_adp_type
_atom_site_calc_flag
_atom_site_refinement_flags
_atom_site_occupancy
N N1 0.83087(7) 0.16449(12) 0.48415(4) 0.0253(2) Uani d . 1
N N2 0.38746(7) -0.09210(12) 0.27478(4) 0.0235(2) Uani d . 1
C C1 0.65454(8) 0.06887(12) 0.40087(5) 0.0179(2) Uani d . 1
C C2 0.76889(8) 0.05080(13) 0.38471(5) 0.0206(2) Uani d . 1
H H2 0.7889 0.0062 0.3446 0.025 Uiso calc R 1
C C3 0.85371(8) 0.09788(13) 0.42717(5) 0.0215(2) Uani d . 1
C C4 0.72102(9) 0.18301(15) 0.49892(5) 0.0269(2) Uani d . 1
H H4 0.7034 0.2310 0.5389 0.032 Uiso calc R 1
C C5 0.63117(8) 0.13748(14) 0.46021(5) 0.0230(2) Uani d . 1
H H5 0.5551 0.1527 0.4738 0.028 Uiso calc R 1
C C6 0.97634(9) 0.07391(15) 0.41063(6) 0.0278(2) Uani d . 1
H H6A 1.0152 0.1875 0.4127 0.042 Uiso calc R 1
H H6B 0.9825 0.0265 0.3680 0.042 Uiso calc R 1
H H6C 1.0115 -0.0079 0.4404 0.042 Uiso calc R 1
C C7 0.56279(8) 0.01492(12) 0.35706(5) 0.0175(2) Uani d . 1
C C8 0.44859(8) 0.05087(13) 0.36967(5) 0.0194(2) Uani d . 1
H H8 0.4285 0.1139 0.4065 0.023 Uiso calc R 1
C C9 0.36413(8) -0.00544(13) 0.32832(5) 0.0206(2) Uani d . 1
C C10 0.49692(8) -0.12586(15) 0.26316(5) 0.0247(2) Uani d . 1
H H10 0.5148 -0.1876 0.2257 0.030 Uiso calc R 1
C C11 0.58594(8) -0.07721(13) 0.30182(5) 0.0220(2) Uani d . 1
H H11 0.6618 -0.1061 0.2909 0.026 Uiso calc R 1
C C12 0.24104(9) 0.02673(16) 0.34184(6) 0.0288(3) Uani d . 1
H H12A 0.2111 0.1128 0.3119 0.043 Uiso calc R 1
H H12B 0.2327 0.0721 0.3847 0.043 Uiso calc R 1
H H12C 0.1990 -0.0837 0.3378 0.043 Uiso calc R 1

loop_
_atom_site_aniso_label
_atom_site_aniso_U_11
_atom_site_aniso_U_22
_atom_site_aniso_U_33
_atom_site_aniso_U_12
_atom_site_aniso_U_13
_atom_site_aniso_U_23
N1 0.0222(4) 0.0285(5) 0.0252(5) 0.0012(3) -0.0059(4) -0.0026(3)
N2 0.0210(4) 0.0277(5) 0.0218(5) -0.0023(3) -0.0015(3) -0.0032(3)
C1 0.0165(4) 0.0192(4) 0.0179(5) -0.0005(3) -0.0014(3) 0.0009(3)
C2 0.0178(4) 0.0245(5) 0.0196(5) -0.0002(3) -0.0006(4) -0.0001(3)
C3 0.0185(4) 0.0220(5) 0.0241(5) -0.0006(3) -0.0034(4) 0.0030(4)
C4 0.0250(5) 0.0343(6) 0.0214(5) 0.0027(4) -0.0038(4) -0.0068(4)
C5 0.0198(4) 0.0290(5) 0.0201(5) 0.0010(4) -0.0012(4) -0.0027(4)
C6 0.0173(5) 0.0353(6) 0.0310(6) 0.0003(4) -0.0031(4) 0.0008(4)
C7 0.0164(4) 0.0191(4) 0.0170(5) -0.0013(3) -0.0009(3) 0.0021(3)
C8 0.0172(4) 0.0221(5) 0.0189(5) 0.0002(3) -0.0005(3) -0.0017(3)
C9 0.0173(4) 0.0230(5) 0.0214(5) -0.0002(3) -0.0018(4) 0.0001(4)
C10 0.0230(5) 0.0313(5) 0.0197(5) -0.0019(4) 0.0011(4) -0.0053(4)
C11 0.0182(4) 0.0281(5) 0.0196(5) -0.0006(3) 0.0012(4) -0.0025(4)
C12 0.0176(5) 0.0371(6) 0.0316(6) 0.0027(4) -0.0023(4) -0.0076(5)

loop_
_atom_type_symbol
_atom_type_description
_atom_type_scat_dispersion_real
_atom_type_scat_dispersion_imag
_atom_type_scat_source
C C 0.0033 0.0016 'International Tables Vol C Tables 4.2.6.8 and 6.1.1.4'
H H 0.0000 0.0000 'International Tables Vol C Tables 4.2.6.8 and 6.1.1.4'
N N 0.0061 0.0033 'International Tables Vol C Tables 4.2.6.8 and 6.1.1.4'

loop_
_geom_angle_atom_site_label_1
_geom_angle_atom_site_label_2
_geom_angle_atom_site_label_3
_geom_angle
_geom_angle_publ_flag
C4 N1 C3 116.47(9) ?
C10 N2 C9 116.59(9) ?
C5 C1 C2 116.77(9) ?
C5 C1 C7 121.88(9) ?
C2 C1 C7 121.35(9) ?
C3 C2 C1 120.44(10) ?
C3 C2 H2 119.8 no
C1 C2 H2 119.8 no
N1 C3 C2 122.61(9) ?
N1 C3 C6 116.85(9) ?
C2 C3 C6 120.53(10) ?
N1 C4 C5 124.94(10) ?
N1 C4 H4 117.5 no
C5 C4 H4 117.5 no
C4 C5 C1 118.76(10) ?
C4 C5 H5 120.6 no
C1 C5 H5 120.6 no
C3 C6 H6A 109.5 no
C3 C6 H6B 109.5 no
H6A C6 H6B 109.5 no
C3 C6 H6C 109.5 no
H6A C6 H6C 109.5 no
H6B C6 H6C 109.5 no
C11 C7 C8 116.59(9) ?
C11 C7 C1 121.67(9) ?
C8 C7 C1 121.73(9) ?
C9 C8 C7 120.34(9) ?
C9 C8 H8 119.8 no
C7 C8 H8 119.8 no
N2 C9 C8 122.59(9) ?
N2 C9 C12 116.14(9) ?
C8 C9 C12 121.27(9) ?
N2 C10 C11 124.74(10) ?
N2 C10 H10 117.6 no
C11 C10 H10 117.6 no
C10 C11 C7 119.13(9) ?
C10 C11 H11 120.4 no
C7 C11 H11 120.4 no
C9 C12 H12A 109.5 no
C9 C12 H12B 109.5 no
H12A C12 H12B 109.5 no
C9 C12 H12C 109.5 no
H12A C12 H12C 109.5 no
H12B C12 H12C 109.5 no

loop_
_geom_bond_atom_site_label_1
_geom_bond_atom_site_label_2
_geom_bond_distance
_geom_bond_publ_flag
N1 C4 1.3408(13) ?
N1 C3 1.3426(14) ?
N2 C10 1.3395(13) ?
N2 C9 1.3459(13) ?
C1 C5 1.3949(14) ?
C1 C2 1.3989(13) ?
C1 C7 1.4868(13) ?
C2 C3 1.3955(14) ?
C2 H2 0.9500 no
C3 C6 1.5000(14) ?
C4 C5 1.3869(14) ?
C4 H4 0.9500 no
C5 H5 0.9500 no
C6 H6A 0.9800 no
C6 H6B 0.9800 no
C6 H6C 0.9800 no
C7 C11 1.3967(14) ?
C7 C8 1.4006(13) ?
C8 C9 1.3971(14) ?
C8 H8 0.9500 no
C9 C12 1.5004(13) ?
C10 C11 1.3848(14) ?
C10 H10 0.9500 no
C11 H11 0.9500 no
C12 H12A 0.9800 no
C12 H12B 0.9800 no
C12 H12C 0.9800 no

loop_
_geom_hbond_atom_site_label_D
_geom_hbond_atom_site_label_H
_geom_hbond_atom_site_label_A
_geom_hbond_site_symmetry_A
_geom_hbond_distance_DH
_geom_hbond_distance_HA
_geom_hbond_distance_DA
_geom_hbond_angle_DHA
C6 H6C N1 5_756 0.98 2.73 3.6728(16) 161

loop_
_geom_torsion_atom_site_label_1
_geom_torsion_atom_site_label_2
_geom_torsion_atom_site_label_3
_geom_torsion_atom_site_label_4
_geom_torsion
_geom_torsion_publ_flag
C5 C1 C2 C3 0.87(14) no
C7 C1 C2 C3 -178.28(9) no
C4 N1 C3 C2 0.45(15) no
C4 N1 C3 C6 -179.03(9) no
C1 C2 C3 N1 -1.18(15) no
C1 C2 C3 C6 178.28(9) no
C3 N1 C4 C5 0.55(16) no
N1 C4 C5 C1 -0.80(17) no
C2 C1 C5 C4 0.05(15) no
C7 C1 C5 C4 179.20(9) no
C5 C1 C7 C11 -170.38(9) ?
C2 C1 C7 C11 8.74(14) ?
C5 C1 C7 C8 8.36(15) ?
C2 C1 C7 C8 -172.52(9) ?
C11 C7 C8 C9 0.41(14) no
C1 C7 C8 C9 -178.39(9) no
C10 N2 C9 C8 1.31(15) no
C10 N2 C9 C12 -178.16(9) no
C7 C8 C9 N2 -1.35(15) no
C7 C8 C9 C12 178.10(9) no
C9 N2 C10 C11 -0.42(17) no
N2 C10 C11 C7 -0.46(17) no
C8 C7 C11 C10 0.43(14) no
C1 C7 C11 C10 179.24(9) no

loop_
_cod_related_entry_id
_cod_related_entry_database
_cod_related_entry_code
1 ChemSpider 62937
